data_7209451
loop_
_publ_author_name
'Huppertz, H.'
'Emme, H.'
'Moeller, M.H.'
'Schleid, T.'
'Poettgen, R.'
'Nikelski, T.'

_publ_section_title
;
 High-pressure synthesis, crystal structure and properties of the new
 orthorhombic rare-earth meta-oxoborates RE (B O2)3 (RE = Dy - Lu)
;
_journal_name_full
;
Zeitschrift fuer Naturforschung, Teil B. Anorganische Chemie, Organische
 Chemie (42,1987-)
;
_journal_page_first 202
_journal_page_last 215
_journal_volume 59
_journal_year 2004
_chemical_formula_sum 'B3 Ho O6'
_chemical_name_systematic 'Ho (B O2)3'
_space_group_IT_number 62
_symmetry_space_group_name_Hall '-P 2ac 2n'
_symmetry_space_group_name_H-M 'P n m a'
_cell_angle_alpha 90
_cell_angle_beta 90
_cell_angle_gamma 90
_cell_formula_units_Z 16
_cell_length_a 15.919
_cell_length_b 7.3952
_cell_length_c 12.2334
_cell_volume 1440.167
_citation_journal_id_ASTM ZNBSEN
_cod_data_source_file boron_446.cif
_cod_data_source_block B3Ho1O6
_cod_original_formula_sum 'B3 Ho1 O6'
_cod_database_code 7209451

loop_
_symmetry_equiv_pos_as_xyz
x,y,z
-x+1/2,-y,z+1/2
x+1/2,-y+1/2,-z+1/2
-x,y+1/2,-z
-x,-y,-z
x-1/2,y,-z-1/2
-x-1/2,y-1/2,z-1/2
x,-y-1/2,z

loop_
_atom_site_label
_atom_site_type_symbol
_atom_site_fract_x
_atom_site_fract_y
_atom_site_fract_z
_atom_site_occupancy
_atom_site_U_iso_or_equiv
O15 O-2 0.22321 -0.0209 0.73051 1 0.0
B6 B+3 0.2578 -0.0682 0.1289 1 0.0
O5 O-2 0.37113 -0.074 0.76567 1 0.0
O13 O-2 0.0488 0.25 0.3988 1 0.0
O7 O-2 0.0652 0.25 0.8018 1 0.0
B2 B+3 -0.057 -0.0735 0.6541 1 0.0
O12 O-2 0.2549 -0.25 0.8567 1 0.0
O10 O-2 0.16393 0.0656 0.56483 1 0.0
O6 O-2 0.18542 0.0346 0.07708 1 0.0
O8 O-2 0.2239 -0.25 0.1401 1 0.0
O4 O-2 0.04871 -0.0652 0.12313 1 0.0
O2 O-2 0.28179 0.0649 0.89918 1 0.0
O3 O-2 -0.0698 0.0593 0.56853 1 0.0
Ho2 Ho+3 0.121262 -0.25 0.008473 1 0.0
O11 O-2 0.0776 0.25 0.1054 1 0.0
Ho3 Ho+3 0.048137 0.25 0.589108 1 0.0
O9 O-2 0.09656 -0.04 0.87812 1 0.0
B1 B+3 0.2822 -0.0705 0.8147 1 0.0
Ho1 Ho+3 0.171946 0.25 0.934319 1 0.0
O14 O-2 0.02167 -0.0239 0.7097 1 0.0
B5 B+3 0.1096 0.0769 0.1429 1 0.0
B3 B+3 0.0323 0.0604 0.8223 1 0.0
Ho4 Ho+3 0.127444 -0.25 0.73198 1 0.0
O1 O-2 0.1589 -0.25 0.5412 1 0.0
B4 B+3 0.1524 -0.0778 0.4829 1 0.0
